data_4331429
loop_
_publ_author_name
'Keszler, D.A.'
'Schaffers, K.I.'

_publ_section_title
;
 Tetrahedral triangular 3-D framework and europium luminescence in the
 borate BaBe2(BO3)2
;
_journal_name_full 'Inorganic Chemistry'
_journal_page_first 1201
_journal_page_last 1204
_journal_paper_doi 10.1021/ic00084a038
_journal_volume 33
_journal_year 1994
_chemical_formula_sum 'B2 Ba Be2 O6'
_chemical_name_systematic 'Ba Be2 (B O3)2'
_space_group_IT_number 70
_symmetry_space_group_name_Hall '-F 2uv 2vw'
_symmetry_space_group_name_H-M 'F d d d :2'
_cell_angle_alpha 90
_cell_angle_beta 90
_cell_angle_gamma 90
_cell_formula_units_Z 8
_cell_length_a 11.725
_cell_length_b 13.004
_cell_length_c 6.286
_cell_volume 958.438
_citation_journal_id_ASTM INOCAJ
_cod_data_source_file boron_3.cif
_cod_data_source_block B2Ba1Be2O6
_cod_original_cell_volume 958.4384
_cod_original_formula_sum 'B2 Ba1 Be2 O6'
_cod_database_code 4331429

loop_
_symmetry_equiv_pos_as_xyz
x,y,z
-x+1/4,-y+1/4,z
x,-y+1/4,-z+1/4
-x+1/4,y,-z+1/4
-x,-y,-z
x-1/4,y-1/4,-z
-x,y-1/4,z-1/4
x-1/4,-y,z-1/4
x,y+1/2,z+1/2
-x+1/4,-y+3/4,z+1/2
x,-y+3/4,-z+3/4
-x+1/4,y+1/2,-z+3/4
-x,-y+1/2,-z+1/2
x-1/4,y+1/4,-z+1/2
-x,y+1/4,z+1/4
x-1/4,-y+1/2,z+1/4
x+1/2,y,z+1/2
-x+3/4,-y+1/4,z+1/2
x+1/2,-y+1/4,-z+3/4
-x+3/4,y,-z+3/4
-x+1/2,-y,-z+1/2
x+1/4,y-1/4,-z+1/2
-x+1/2,y-1/4,z+1/4
x+1/4,-y,z+1/4
x+1/2,y+1/2,z
-x+3/4,-y+3/4,z
x+1/2,-y+3/4,-z+1/4
-x+3/4,y+1/2,-z+1/4
-x+1/2,-y+1/2,-z
x+1/4,y+1/4,-z
-x+1/2,y+1/4,z-1/4
x+1/4,-y+1/2,z-1/4

loop_
_atom_site_label
_atom_site_type_symbol
_atom_site_fract_x
_atom_site_fract_y
_atom_site_fract_z
_atom_site_occupancy
_atom_site_U_iso_or_equiv
B1 B+3 0.3397 0.125 0.125 1 0.0
O1 O-2 0.2227 0.125 0.125 1 0.0
Ba1 Ba+2 0.625 0.125 0.125 1 0.0
O2 O-2 0.398 0.2141 0.0828 1 0.0
Be1 Be+2 0.375 0.2821 0.875 1 0.0
